data_7041872
loop_
_publ_author_name
'Wang, Lu'
'Yu, K.'
'Zhu, J.'
'Zhou, B. B.'
'Liu, J. R.'
'Yang, G. Y.'

_publ_section_title
;
 Inhibitory effects of different substituted transition metal-based
 krebs-type sandwich structures on human hepatocellular carcinoma cells.
;
_journal_issue 9
_journal_name_full 'Dalton transactions (Cambridge, England : 2003)'
_journal_page_first 2874
_journal_page_last 2883
_journal_paper_doi 10.1039/c6dt02420c
_journal_volume 46
_journal_year 2017
_chemical_formula_moiety 'C6 H74 Bi2 N4 Na4 O101 W20 Zn2'
_chemical_formula_sum 'C6 H74 Bi2 N4 Na4 O101 W20 Zn2'
_chemical_formula_weight 6136.20
_space_group_crystal_system triclinic
_space_group_IT_number 2
_space_group_name_Hall '-P 1'
_space_group_name_H-M_alt 'P -1'
_symmetry_space_group_name_Hall '-P 1'
_symmetry_space_group_name_H-M 'P -1'
_atom_sites_solution_hydrogens mixed
_audit_block_doi 10.5517/cc1jmqpk
_audit_creation_method SHELXL-2014/7
_audit_update_record
;
2016-11-30 deposited with the CCDC.
2017-01-30 downloaded from the CCDC.
;
_cell_angle_alpha 68.787(5)
_cell_angle_beta 83.447(5)
_cell_angle_gamma 65.422(4)
_cell_formula_units_Z 1
_cell_length_a 12.549(5)
_cell_length_b 13.769(5)
_cell_length_c 17.098(6)
_cell_measurement_reflns_used 2340
_cell_measurement_temperature 293(2)
_cell_measurement_theta_max 28.48
_cell_measurement_theta_min 2.48
_cell_volume 2502.3(16)
_computing_cell_refinement 'Bruker XSCANS'
_computing_data_collection 'Bruker XSCANS'
_computing_data_reduction 'Bruker SHELXTL'
_computing_molecular_graphics 'Bruker SHELXTL'
_computing_publication_material 'Bruker SHELXTL'
_computing_structure_refinement 'SHELXL-2014/7 (Sheldrick, 2014)'
_computing_structure_solution 'SHELXS 2014'
_diffrn_ambient_temperature 293(2)
_diffrn_measured_fraction_theta_full 0.984
_diffrn_measured_fraction_theta_max 0.984
_diffrn_measurement_device_type 'Bruker P4'
_diffrn_measurement_method '\w scans'
_diffrn_radiation_type MoK\a
_diffrn_radiation_wavelength 0.71073
_diffrn_reflns_av_R_equivalents 0.1181
_diffrn_reflns_av_unetI/netI 0.1946
_diffrn_reflns_Laue_measured_fraction_full 0.984
_diffrn_reflns_Laue_measured_fraction_max 0.984
_diffrn_reflns_limit_h_max 14
_diffrn_reflns_limit_h_min -14
_diffrn_reflns_limit_k_max 13
_diffrn_reflns_limit_k_min -16
_diffrn_reflns_limit_l_max 19
_diffrn_reflns_limit_l_min -20
_diffrn_reflns_number 15227
_diffrn_reflns_point_group_measured_fraction_full 0.984
_diffrn_reflns_point_group_measured_fraction_max 0.984
_diffrn_reflns_theta_full 25.242
_diffrn_reflns_theta_max 28.384
_diffrn_reflns_theta_min 2.488
_diffrn_source 'fine-focus sealed tube'
_exptl_absorpt_coefficient_mu 26.986
_exptl_absorpt_correction_T_max 0.023
_exptl_absorpt_correction_T_min 0.001
_exptl_absorpt_correction_type multi-scan
_exptl_absorpt_process_details SADABS
_exptl_crystal_colour translucent
_exptl_crystal_density_diffrn 4.072
_exptl_crystal_description block
_exptl_crystal_F_000 2696
_exptl_crystal_size_max 0.40
_exptl_crystal_size_mid 0.24
_exptl_crystal_size_min 0.14
_refine_diff_density_max 5.007
_refine_diff_density_min -5.466
_refine_diff_density_rms 0.774
_refine_ls_extinction_coef 0.00021(8)
_refine_ls_extinction_expression Fc^*^=kFc[1+0.001xFc^2^\l^3^/sin(2\q)]^-1/4^
_refine_ls_extinction_method 'SHELXL-2014/7 (Sheldrick 2014'
_refine_ls_goodness_of_fit_ref 0.979
_refine_ls_hydrogen_treatment constr
_refine_ls_matrix_type full
_refine_ls_number_parameters 624
_refine_ls_number_reflns 11678
_refine_ls_number_restraints 268
_refine_ls_restrained_S_all 0.986
_refine_ls_R_factor_all 0.1565
_refine_ls_R_factor_gt 0.0781
_refine_ls_shift/su_max 0.004
_refine_ls_shift/su_mean 0.000
_refine_ls_structure_factor_coef Fsqd
_refine_ls_weighting_details 'w=1/[\s^2^(Fo^2^)+(0.1699P)^2^+1257.0560P] where P=(Fo^2^+2Fc^2^)/3'
_refine_ls_weighting_scheme calc
_refine_ls_wR_factor_gt 0.1887
_refine_ls_wR_factor_ref 0.2305
_reflns_Friedel_coverage 0.000
_reflns_number_gt 5126
_reflns_number_total 11678
_reflns_threshold_expression 'I > 2\s(I)'
_cod_data_source_file c6dt02420c2.cif
_cod_data_source_block 1
_cod_depositor_comments 'Adding full bibliography for 7041872--7041873.cif.'
_cod_database_code 7041872
_shelx_shelxl_version_number 2014/7
_shelx_space_group_comment
;
The symmetry employed for this shelxl refinement is uniquely defined
by the following loop, which should always be used as a source of
symmetry information in preference to the above space-group names.
They are only intended as comments.
;
_exptl_absorpt_special_details
; 
"SADABS v.2.10 (Bruker, 2003) was used for absorption correction. R(int) was 0.1947 before and 0.1181 after correction. The Ratio of minimum to maximum transmission is 0.0435. The \l/2 correction factor is 0.0015"
;

loop_
_space_group_symop_operation_xyz
'x, y, z'
'-x, -y, -z'

loop_
_atom_site_label
_atom_site_type_symbol
_atom_site_fract_x
_atom_site_fract_y
_atom_site_fract_z
_atom_site_U_iso_or_equiv
_atom_site_adp_type
_atom_site_occupancy
_atom_site_site_symmetry_order
_atom_site_calc_flag
_atom_site_refinement_flags_posn
_atom_site_refinement_flags_adp
_atom_site_refinement_flags_occupancy
Bi1 Bi 0.35840(14) 0.13844(14) 0.36093(10) 0.0138(4) Uani 1 1 d . . .
W1 W 0.53834(17) 0.19869(16) 0.50520(12) 0.0201(5) Uani 1 1 d . . .
W2 W 0.65726(15) -0.02792(15) 0.39183(11) 0.0140(4) Uani 1 1 d . . .
W3 W 0.26235(16) 0.15863(16) 0.12813(11) 0.0169(4) Uani 1 1 d . . .
W4 W 0.31430(17) 0.40394(16) 0.13250(12) 0.0186(5) Uani 1 1 d . . .
W5 W 0.61592(16) 0.19591(15) 0.21370(12) 0.0168(4) Uani 1 1 d . . .
W6 W 0.07936(16) 0.18042(16) 0.28786(12) 0.0187(5) Uani 1 1 d . . .
W7 W 0.40360(17) 0.39939(15) 0.30697(12) 0.0181(5) Uani 1 1 d . . .
W8 W 0.13401(16) 0.41924(15) 0.29234(12) 0.0192(5) Uani 1 1 d . . .
W9 W 0.30048(16) -0.06379(16) 0.29897(12) 0.0164(4) Uani 1 1 d . . .
W10 W 0.56730(16) -0.02296(16) 0.21238(11) 0.0162(4) Uani 1 1 d . . .
Na1 Na 0.8214(18) -0.2064(18) 0.1085(14) 0.033(5) Uani 1 1 d . . .
Na2 Na 1.0136(18) -0.150(2) 0.1772(13) 0.035(5) Uani 1 1 d . . .
O1 O 0.380(3) 0.473(3) 0.189(2) 0.023(3) Uani 1 1 d . U .
O2 O 0.674(3) -0.093(3) 0.300(2) 0.024(2) Uani 1 1 d . U .
O3 O 0.635(3) 0.257(3) 0.458(2) 0.030(5) Uani 1 1 d . U .
O4 O 0.476(3) 0.293(3) 0.141(2) 0.026(3) Uani 1 1 d . U .
O5 O 0.634(3) -0.109(3) 0.152(2) 0.025(3) Uani 1 1 d . U .
O6 O 0.425(3) 0.280(3) 0.413(2) 0.025(3) Uani 1 1 d . U .
O7 O 0.102(3) 0.153(3) 0.396(2) 0.025(3) Uani 1 1 d . U .
O8 O 0.564(3) -0.102(3) 0.446(2) 0.025(3) Uani 1 1 d . U .
O9 O 0.637(3) 0.086(3) 0.160(2) 0.025(3) Uani 1 1 d . U .
O10 O 0.280(3) -0.002(3) 0.180(2) 0.024(3) Uani 1 1 d . U .
O11 O 0.307(3) 0.499(3) 0.029(2) 0.026(5) Uani 1 1 d . U .
O12 O 0.157(3) 0.320(3) 0.400(2) 0.026(3) Uani 1 1 d . U .
O13 O 0.465(3) -0.088(3) 0.273(2) 0.023(3) Uani 1 1 d . U .
O14 O 0.138(3) 0.014(3) 0.306(2) 0.021(3) Uani 1 1 d . U .
O15 O 0.079(3) 0.330(3) 0.255(2) 0.025(3) Uani 1 1 d . U .
O16 O 0.237(3) 0.483(3) 0.316(2) 0.023(3) Uani 1 1 d . U .
O17 O 0.312(3) 0.310(3) 0.271(2) 0.024(2) Uani 1 1 d . U .
O18 O 0.257(3) 0.308(3) 0.114(2) 0.024(3) Uani 1 1 d . U .
O19 O 0.603(3) 0.078(3) 0.445(2) 0.025(3) Uani 1 1 d . U .
O20 O 0.429(3) 0.096(3) 0.138(2) 0.023(3) Uani 1 1 d . U .
O21 O 0.723(3) 0.082(3) 0.301(2) 0.025(2) Uani 1 1 d . U .
O23 O 0.793(3) -0.128(3) 0.446(2) 0.027(3) Uani 1 1 d . U .
O24 O 0.004(3) 0.536(3) 0.293(2) 0.027(5) Uani 1 1 d . U .
O25 O 0.307(3) -0.202(3) 0.320(2) 0.023(5) Uani 1 1 d . U .
O26 O 0.455(3) 0.487(3) 0.329(2) 0.030(4) Uani 1 1 d . U .
O27 O 0.162(3) 0.486(3) 0.167(2) 0.024(3) Uani 1 1 d . U .
O28 O 0.242(3) 0.172(3) 0.028(2) 0.026(4) Uani 1 1 d . U .
O29 O 0.343(3) -0.073(3) 0.406(2) 0.023(3) Uani 1 1 d . U .
O30 O 0.273(3) 0.118(3) 0.272(2) 0.024(3) Uani 1 1 d . U .
O31 O 0.106(3) 0.203(3) 0.164(2) 0.023(3) Uani 1 1 d . U .
O32 O 0.463(3) 0.282(3) 0.568(2) 0.031(6) Uani 1 1 d . U .
O33 O 0.514(3) 0.088(3) 0.295(2) 0.024(3) Uani 1 1 d . U .
O34 O 0.710(3) 0.250(3) 0.154(2) 0.028(5) Uani 1 1 d . U .
O35 O -0.069(3) 0.211(3) 0.279(2) 0.030(5) Uani 1 1 d . U .
O1W O 0.028(3) 0.338(3) 0.558(2) 0.038(7) Uani 1 1 d . U .
H1WA H 0.0808 0.3589 0.5637 0.046 Uiso 1 1 d R U .
H1WB H -0.0350 0.3551 0.5838 0.046 Uiso 1 1 d R U .
O2W O 0.962(3) 0.163(3) 0.556(2) 0.041(7) Uani 1 1 d . U .
H2A H 0.9338 0.1345 0.5321 0.061 Uiso 1 1 d R U .
H2B H 0.9885 0.1370 0.6067 0.061 Uiso 1 1 d R U .
O3W O 0.901(3) 0.372(3) 0.408(2) 0.039(6) Uani 1 1 d . U .
H3WA H 0.8832 0.3663 0.3641 0.047 Uiso 1 1 d R U .
H3WB H 0.8561 0.4267 0.4242 0.047 Uiso 1 1 d R U .
O4W O 0.811(3) -0.382(3) 0.171(3) 0.043(6) Uani 1 1 d . U .
H4WA H 0.8576 -0.4334 0.2122 0.052 Uiso 1 1 d R U .
H4WB H 0.7604 -0.3959 0.1527 0.052 Uiso 1 1 d R U .
O5W O 1.179(6) -0.286(6) 0.266(4) 0.031(7) Uani 0.5 1 d . U P
H5A H 1.2084 -0.3587 0.2823 0.047 Uiso 1 1 d R U .
H5B H 1.2299 -0.2662 0.2757 0.047 Uiso 1 1 d R U .
O6W O 1.108(3) -0.034(3) 0.1065(17) 0.034(6) Uani 1 1 d . U .
H6A H 1.1594 -0.0297 0.1320 0.051 Uiso 1 1 d R U .
H6B H 1.1197 -0.0116 0.0543 0.051 Uiso 1 1 d DR U .
O7W O 0.960(3) -0.044(3) 0.275(2) 0.032(5) Uani 1 1 d . U .
H7A H 0.8919 0.0086 0.2704 0.048 Uiso 1 1 d R U .
H7B H 1.0084 -0.0118 0.2595 0.048 Uiso 1 1 d R U .
O8W O 0.886(3) -0.235(3) 0.246(2) 0.029(4) Uani 1 1 d . U .
H8A H 0.8403 -0.2068 0.2798 0.043 Uiso 1 1 d R U .
H8B H 0.9167 -0.3065 0.2692 0.043 Uiso 1 1 d R U .
O9W O 0.839(3) -0.024(3) 0.0816(17) 0.034(4) Uani 1 1 d . U .
H9A H 0.8905 -0.0899 0.0867 0.051 Uiso 1 1 d R U .
H9B H 0.7923 0.0200 0.1066 0.051 Uiso 1 1 d R U .
O10W O 1.034(3) -0.267(3) 0.095(2) 0.036(5) Uani 1 1 d . U .
H10A H 1.0744 -0.2453 0.0538 0.053 Uiso 1 1 d R U .
H10B H 1.0679 -0.3387 0.1167 0.053 Uiso 1 1 d R U .
O11W O 0.505(3) 0.400(2) 0.6152(16) 0.032(5) Uani 1 1 d . U .
H11A H 0.5387 0.3275 0.6343 0.049 Uiso 1 1 d DR U .
H11B H 0.4839 0.4224 0.6568 0.049 Uiso 1 1 d DR U .
O12W O 0.069(3) 0.802(3) 0.924(2) 0.032(9) Uani 1 1 d . U .
H12A H 0.1252 0.8022 0.8919 0.048 Uiso 1 1 d R U .
H12B H 0.0108 0.8138 0.8958 0.048 Uiso 1 1 d R U .
O13W O 0.763(3) 0.200(2) 0.3527(18) 0.031(4) Uani 1 1 d . U .
H13A H 0.6907 0.2316 0.3604 0.047 Uiso 1 1 d DR U .
H13B H 0.7722 0.2194 0.3000 0.047 Uiso 1 1 d DR U .
O14W O 0.876(3) 0.067(3) 0.4865(18) 0.033(4) Uani 1 1 d . U .
H14A H 0.8051 0.1156 0.4812 0.050 Uiso 1 1 d DR U .
H14B H 0.8840 0.0028 0.5222 0.050 Uiso 1 1 d R U .
C1 C 0.558(5) 0.306(5) 0.969(4) 0.08(3) Uani 1 1 d G U .
H1C H 0.5588 0.3474 1.0020 0.100 Uiso 1 1 calc R U .
N1 N 0.522(3) 0.224(3) 0.992(3) 0.038(10) Uani 1 1 d G U .
H1D H 0.4939 0.1986 1.0397 0.046 Uiso 1 1 calc R U .
N2 N 0.535(5) 0.187(5) 0.929(4) 0.11(3) Uani 1 1 d G U .
H2C H 0.5176 0.1333 0.9285 0.137 Uiso 1 1 calc R U .
C3 C 0.580(6) 0.247(6) 0.868(4) 0.11(3) Uani 1 1 d G U .
H3C H 0.5987 0.2381 0.8156 0.131 Uiso 1 1 calc R U .
C2 C 0.595(6) 0.320(6) 0.893(4) 0.09(3) Uani 1 1 d G U .
H2D H 0.6250 0.3732 0.8612 0.108 Uiso 1 1 calc R U .
O15W O 0.730(3) 0.430(2) 0.284(2) 0.043(5) Uani 1 1 d . U .
H15A H 0.7855 0.3917 0.2594 0.051 Uiso 1 1 d DR U .
H15B H 0.7410 0.4727 0.3048 0.051 Uiso 1 1 d R U .
O16W O 0.333(3) 0.569(3) 0.5026(16) 0.045(6) Uani 1 1 d . U .
H16A H 0.3781 0.5649 0.5384 0.068 Uiso 1 1 d DR U .
H16B H 0.3286 0.6258 0.4586 0.068 Uiso 1 1 d R U .
O22 O 0.548(3) 0.293(3) 0.280(2) 0.024(2) Uani 1 1 d . U .
Zn1 Zn 0.0547(7) 0.2480(7) 0.4793(5) 0.0189(19) Uani 1 1 d . U .

loop_
_atom_site_aniso_label
_atom_site_aniso_U_11
_atom_site_aniso_U_22
_atom_site_aniso_U_33
_atom_site_aniso_U_23
_atom_site_aniso_U_13
_atom_site_aniso_U_12
Bi1 0.0175(8) 0.0140(8) 0.0084(9) -0.0006(7) -0.0011(6) -0.0074(7)
W1 0.0289(10) 0.0199(10) 0.0135(10) -0.0020(8) -0.0017(8) -0.0144(8)
W2 0.0184(9) 0.0146(9) 0.0080(9) -0.0001(7) -0.0022(7) -0.0082(7)
W3 0.0209(9) 0.0198(9) 0.0086(10) -0.0009(8) -0.0032(7) -0.0094(8)
W4 0.0241(10) 0.0194(9) 0.0098(10) 0.0000(8) -0.0038(8) -0.0096(8)
W5 0.0201(9) 0.0179(9) 0.0111(10) -0.0003(8) 0.0006(7) -0.0103(8)
W6 0.0187(9) 0.0236(10) 0.0145(10) -0.0050(8) -0.0013(7) -0.0101(8)
W7 0.0262(10) 0.0156(9) 0.0140(10) -0.0017(8) -0.0040(8) -0.0115(8)
W8 0.0197(9) 0.0123(9) 0.0178(11) 0.0000(8) -0.0035(8) -0.0025(7)
W9 0.0221(9) 0.0179(9) 0.0117(10) -0.0024(8) -0.0007(7) -0.0123(8)
W10 0.0183(9) 0.0194(9) 0.0108(10) -0.0046(8) -0.0005(7) -0.0077(8)
Na1 0.036(12) 0.037(12) 0.032(13) -0.012(10) 0.003(10) -0.023(10)
Na2 0.033(11) 0.055(14) 0.024(12) -0.019(11) 0.003(9) -0.020(10)
O1 0.025(4) 0.022(4) 0.023(4) -0.009(4) 0.000(4) -0.010(4)
O2 0.024(3) 0.024(3) 0.024(3) -0.008(2) 0.002(2) -0.010(2)
O3 0.026(6) 0.031(6) 0.030(7) -0.006(6) -0.001(6) -0.013(6)
O4 0.026(4) 0.026(4) 0.024(4) -0.007(3) 0.001(3) -0.009(3)
O5 0.025(3) 0.025(3) 0.024(3) -0.009(2) 0.001(3) -0.010(2)
O6 0.026(4) 0.025(4) 0.025(4) -0.007(4) 0.001(4) -0.012(4)
O7 0.026(5) 0.025(4) 0.028(5) -0.009(4) 0.003(4) -0.013(4)
O8 0.025(4) 0.025(4) 0.026(4) -0.010(4) 0.001(4) -0.010(4)
O9 0.025(4) 0.024(4) 0.025(4) -0.008(3) 0.001(3) -0.010(3)
O10 0.023(3) 0.024(3) 0.023(3) -0.008(2) 0.002(2) -0.010(2)
O11 0.032(8) 0.021(8) 0.023(9) -0.005(7) 0.002(8) -0.012(7)
O12 0.027(4) 0.026(4) 0.025(5) -0.008(4) 0.002(4) -0.012(4)
O13 0.024(3) 0.024(3) 0.022(4) -0.009(3) 0.002(3) -0.009(3)
O14 0.022(4) 0.024(4) 0.022(4) -0.008(4) 0.001(4) -0.013(4)
O15 0.024(4) 0.025(4) 0.026(4) -0.008(4) 0.000(4) -0.012(4)
O16 0.024(4) 0.023(4) 0.023(4) -0.008(4) 0.001(4) -0.011(4)
O17 0.024(3) 0.024(3) 0.024(3) -0.008(2) 0.001(2) -0.010(2)
O18 0.024(3) 0.024(3) 0.024(3) -0.009(2) 0.001(2) -0.011(2)
O19 0.025(4) 0.025(4) 0.025(4) -0.008(4) 0.001(4) -0.011(4)
O20 0.023(3) 0.024(3) 0.023(3) -0.008(3) 0.001(3) -0.011(3)
O21 0.025(3) 0.025(3) 0.025(3) -0.008(2) 0.002(2) -0.010(2)
O23 0.027(4) 0.027(4) 0.026(4) -0.009(3) 0.000(3) -0.010(2)
O24 0.027(6) 0.027(6) 0.026(6) -0.010(5) 0.000(5) -0.009(5)
O25 0.026(8) 0.025(8) 0.021(8) -0.010(7) 0.003(8) -0.012(7)
O26 0.029(6) 0.029(6) 0.030(6) -0.012(4) 0.002(5) -0.010(4)
O27 0.025(3) 0.024(3) 0.024(4) -0.008(2) 0.000(3) -0.010(2)
O28 0.023(5) 0.027(5) 0.025(5) -0.006(5) 0.002(5) -0.010(5)
O29 0.023(3) 0.023(3) 0.024(3) -0.008(2) 0.001(2) -0.010(2)
O30 0.024(4) 0.023(4) 0.024(4) -0.008(3) 0.003(3) -0.011(3)
O31 0.023(4) 0.024(4) 0.025(4) -0.008(4) 0.001(4) -0.012(4)
O32 0.031(9) 0.030(9) 0.030(10) -0.010(9) -0.001(9) -0.012(8)
O33 0.024(3) 0.025(3) 0.024(3) -0.008(3) 0.002(3) -0.011(3)
O34 0.029(6) 0.028(6) 0.026(6) -0.009(5) 0.001(5) -0.010(5)
O35 0.028(8) 0.028(8) 0.032(9) -0.008(8) 0.001(8) -0.012(7)
O1W 0.038(9) 0.041(8) 0.036(9) -0.013(6) 0.001(6) -0.015(6)
O2W 0.040(11) 0.044(11) 0.034(11) -0.005(9) -0.004(10) -0.020(9)
O3W 0.038(8) 0.040(8) 0.037(8) -0.011(5) -0.001(5) -0.015(5)
O4W 0.042(7) 0.042(7) 0.041(7) -0.011(5) 0.003(5) -0.016(5)
O5W 0.030(10) 0.030(10) 0.035(10) -0.007(9) -0.007(9) -0.014(9)
O6W 0.036(9) 0.032(9) 0.036(9) -0.007(8) -0.008(8) -0.018(8)
O7W 0.031(6) 0.032(6) 0.034(6) -0.011(5) -0.001(5) -0.013(5)
O8W 0.028(5) 0.028(5) 0.028(5) -0.008(5) -0.001(5) -0.010(5)
O9W 0.032(6) 0.029(5) 0.030(6) -0.005(5) 0.000(5) -0.008(5)
O10W 0.032(7) 0.031(7) 0.032(7) -0.004(6) 0.001(7) -0.008(6)
O11W 0.042(9) 0.028(9) 0.032(9) -0.016(8) -0.003(8) -0.012(8)
O12W 0.027(15) 0.047(17) 0.020(16) -0.007(13) -0.005(12) -0.016(13)
O13W 0.028(5) 0.031(5) 0.028(5) -0.005(4) 0.003(5) -0.010(4)
O14W 0.030(5) 0.032(5) 0.028(5) -0.005(5) 0.003(5) -0.008(5)
C1 0.09(3) 0.08(3) 0.08(3) -0.031(14) 0.004(10) -0.035(15)
N1 0.041(13) 0.039(13) 0.033(13) -0.014(9) 0.006(9) -0.014(9)
N2 0.12(3) 0.11(3) 0.12(3) -0.043(14) 0.005(10) -0.048(15)
C3 0.11(3) 0.11(3) 0.11(3) -0.040(15) 0.007(10) -0.043(16)
C2 0.09(3) 0.09(3) 0.09(3) -0.030(14) 0.003(10) -0.039(15)
O15W 0.034(6) 0.044(6) 0.039(7) -0.013(6) 0.002(6) -0.008(6)
O16W 0.051(9) 0.037(9) 0.039(9) -0.013(8) 0.000(8) -0.010(8)
O22 0.025(3) 0.024(3) 0.024(3) -0.008(2) 0.001(2) -0.010(2)
Zn1 0.017(3) 0.021(3) 0.017(3) -0.005(2) 0.001(2) -0.008(2)

loop_
_atom_type_symbol
_atom_type_description
_atom_type_scat_dispersion_real
_atom_type_scat_dispersion_imag
_atom_type_scat_source
C C 0.0033 0.0016 'International Tables Vol C Tables 4.2.6.8 and 6.1.1.4'
H H 0.0000 0.0000 'International Tables Vol C Tables 4.2.6.8 and 6.1.1.4'
N N 0.0061 0.0033 'International Tables Vol C Tables 4.2.6.8 and 6.1.1.4'
O O 0.0106 0.0060 'International Tables Vol C Tables 4.2.6.8 and 6.1.1.4'
Zn Zn 0.2839 1.4301 'International Tables Vol C Tables 4.2.6.8 and 6.1.1.4'
W W -0.8490 6.8722 'International Tables Vol C Tables 4.2.6.8 and 6.1.1.4'
Bi Bi -4.1077 10.2566 'International Tables Vol C Tables 4.2.6.8 and 6.1.1.4'
Na Na 0.0362 0.0249 'International Tables Vol C Tables 4.2.6.8 and 6.1.1.4'

loop_
_geom_angle_atom_site_label_1
_geom_angle_atom_site_label_2
_geom_angle_atom_site_label_3
_geom_angle
_geom_angle_site_symmetry_1
_geom_angle_site_symmetry_3
O33 Bi1 O30 87.8(12) . .
O33 Bi1 O17 87.4(12) . .
O30 Bi1 O17 84.4(13) . .
O33 Bi1 W2 37.8(9) . .
O30 Bi1 W2 115.1(9) . .
O17 Bi1 W2 114.6(8) . .
O3 W1 O32 101.6(17) . .
O3 W1 O6 96.0(15) . .
O32 W1 O6 97.0(15) . .
O3 W1 O29 92.8(15) . 2_656
O32 W1 O29 96.3(15) . 2_656
O6 W1 O29 162.1(13) . 2_656
O3 W1 O19 91.9(15) . .
O32 W1 O19 166.4(15) . .
O6 W1 O19 82.6(13) . .
O29 W1 O19 81.7(13) 2_656 .
O3 W1 O8 169.2(15) . 2_656
O32 W1 O8 89.1(15) . 2_656
O6 W1 O8 84.4(13) . 2_656
O29 W1 O8 84.0(13) 2_656 2_656
O19 W1 O8 77.4(13) . 2_656
O23 W2 O8 99.8(15) . .
O23 W2 O19 103.4(15) . .
O8 W2 O19 95.3(14) . .
O23 W2 O2 96.4(14) . .
O8 W2 O2 88.8(14) . .
O19 W2 O2 158.8(14) . .
O23 W2 O21 96.9(14) . .
O8 W2 O21 162.0(14) . .
O19 W2 O21 87.5(14) . .
O2 W2 O21 82.5(13) . .
O23 W2 O33 164.6(14) . .
O8 W2 O33 88.4(13) . .
O19 W2 O33 88.7(13) . .
O2 W2 O33 70.5(12) . .
O21 W2 O33 73.9(12) . .
O23 W2 Bi1 159.0(11) . .
O8 W2 Bi1 64.9(10) . .
O19 W2 Bi1 66.0(10) . .
O2 W2 Bi1 97.4(9) . .
O21 W2 Bi1 100.5(9) . .
O33 W2 Bi1 35.9(8) . .
O28 W3 O31 101.0(15) . .
O28 W3 O20 101.0(15) . .
O31 W3 O20 157.6(14) . .
O28 W3 O18 101.7(15) . .
O31 W3 O18 90.2(13) . .
O20 W3 O18 89.8(13) . .
O28 W3 O10 96.0(15) . .
O31 W3 O10 87.7(13) . .
O20 W3 O10 85.5(13) . .
O18 W3 O10 162.2(14) . .
O28 W3 O30 169.2(14) . .
O31 W3 O30 73.2(13) . .
O20 W3 O30 84.4(13) . .
O18 W3 O30 87.5(13) . .
O10 W3 O30 75.0(12) . .
O11 W4 O18 100.0(15) . .
O11 W4 O27 99.1(15) . .
O18 W4 O27 89.8(14) . .
O11 W4 O4 100.7(15) . .
O18 W4 O4 91.7(14) . .
O27 W4 O4 159.5(14) . .
O11 W4 O1 97.7(14) . .
O18 W4 O1 162.3(14) . .
O27 W4 O1 88.0(13) . .
O4 W4 O1 84.4(13) . .
O11 W4 O17 170.2(13) . .
O18 W4 O17 87.4(13) . .
O27 W4 O17 74.3(13) . .
O4 W4 O17 85.3(13) . .
O1 W4 O17 75.1(13) . .
O34 W5 O21 98.0(15) . .
O34 W5 O4 98.5(15) . .
O21 W5 O4 163.4(14) . .
O34 W5 O22 102.5(15) . .
O21 W5 O22 92.3(14) . .
O4 W5 O22 86.2(14) . .
O34 W5 O9 96.6(15) . .
O21 W5 O9 90.5(14) . .
O4 W5 O9 85.6(14) . .
O22 W5 O9 160.1(14) . .
O34 W5 O33 169.1(14) . .
O21 W5 O33 75.3(13) . .
O4 W5 O33 88.1(13) . .
O22 W5 O33 86.5(13) . .
O9 W5 O33 75.2(13) . .
O35 W6 O7 103.7(16) . .
O35 W6 O15 102.4(15) . .
O7 W6 O15 92.3(15) . .
O35 W6 O14 96.2(14) . .
O7 W6 O14 92.3(14) . .
O15 W6 O14 159.2(13) . .
O35 W6 O31 93.7(15) . .
O7 W6 O31 162.6(14) . .
O15 W6 O31 83.6(14) . .
O14 W6 O31 86.0(13) . .
O35 W6 O30 163.1(15) . .
O7 W6 O30 90.0(14) . .
O15 W6 O30 86.5(13) . .
O14 W6 O30 73.2(12) . .
O31 W6 O30 72.9(12) . .
O26 W7 O6 102.8(15) . .
O26 W7 O1 98.8(15) . .
O6 W7 O1 157.2(14) . .
O26 W7 O22 100.3(15) . .
O6 W7 O22 84.6(14) . .
O1 W7 O22 84.6(14) . .
O26 W7 O16 98.7(14) . .
O6 W7 O16 96.1(14) . .
O1 W7 O16 87.5(14) . .
O22 W7 O16 160.4(13) . .
O26 W7 O17 171.4(14) . .
O6 W7 O17 82.5(13) . .
O1 W7 O17 76.9(13) . .
O22 W7 O17 86.8(13) . .
O16 W7 O17 73.9(12) . .
O24 W8 O12 104.8(16) . .
O24 W8 O15 102.5(15) . .
O12 W8 O15 91.9(15) . .
O24 W8 O16 94.4(14) . .
O12 W8 O16 90.7(14) . .
O15 W8 O16 161.6(13) . .
O24 W8 O27 95.5(15) . .
O12 W8 O27 159.7(14) . .
O15 W8 O27 83.8(14) . .
O16 W8 O27 87.5(13) . .
O24 W8 O17 164.3(14) . .
O12 W8 O17 87.0(14) . .
O15 W8 O17 87.2(13) . .
O16 W8 O17 74.7(12) . .
O27 W8 O17 73.1(13) . .
O25 W9 O14 99.3(14) . .
O25 W9 O29 102.4(14) . .
O14 W9 O29 96.2(13) . .
O25 W9 O10 100.9(14) . .
O14 W9 O10 88.7(14) . .
O29 W9 O10 155.0(14) . .
O25 W9 O13 100.7(14) . .
O14 W9 O13 159.4(13) . .
O29 W9 O13 84.6(13) . .
O10 W9 O13 82.4(13) . .
O25 W9 O30 174.3(13) . .
O14 W9 O30 75.1(12) . .
O29 W9 O30 79.3(13) . .
O10 W9 O30 78.3(13) . .
O13 W9 O30 84.9(12) . .
O5 W10 O2 100.6(15) . .
O5 W10 O13 101.1(15) . .
O2 W10 O13 93.4(14) . .
O5 W10 O9 96.6(15) . .
O2 W10 O9 89.7(14) . .
O13 W10 O9 161.2(13) . .
O5 W10 O20 100.7(14) . .
O2 W10 O20 158.3(14) . .
O13 W10 O20 86.8(14) . .
O9 W10 O20 83.6(13) . .
O5 W10 O33 169.2(13) . .
O2 W10 O33 71.8(13) . .
O13 W10 O33 87.3(13) . .
O9 W10 O33 76.1(13) . .
O20 W10 O33 86.5(12) . .
O4W Na1 O5 93.0(14) . .
O4W Na1 O28 96.4(15) . 2_655
O5 Na1 O28 96.0(13) . 2_655
O4W Na1 O8W 85.8(15) . .
O5 Na1 O8W 83.8(13) . .
O28 Na1 O8W 177.8(15) 2_655 .
O4W Na1 O10W 100.4(15) . .
O5 Na1 O10W 156.2(15) . .
O28 Na1 O10W 101.8(14) 2_655 .
O8W Na1 O10W 77.8(13) . .
O4W Na1 O9W 164.4(16) . .
O5 Na1 O9W 82.3(13) . .
O28 Na1 O9W 98.9(13) 2_655 .
O8W Na1 O9W 78.9(12) . .
O10W Na1 O9W 79.5(13) . .
O4W Na1 Na2 120.6(14) . .
O5 Na1 Na2 108.9(11) . .
O28 Na1 Na2 132.9(12) 2_655 .
O8W Na1 Na2 45.4(10) . .
O10W Na1 Na2 47.3(10) . .
O9W Na1 Na2 48.5(9) . .
O4W Na1 H9A 156.0 . .
O5 Na1 H9A 99.8 . .
O28 Na1 H9A 102.4 2_655 .
O8W Na1 H9A 75.6 . .
O10W Na1 H9A 61.2 . .
O9W Na1 H9A 18.3 . .
Na2 Na1 H9A 35.7 . .
O6W Na2 O8W 168.6(16) . .
O6W Na2 O5W 93(2) . .
O8W Na2 O5W 96(2) . .
O6W Na2 O10W 105.9(15) . .
O8W Na2 O10W 80.4(14) . .
O5W Na2 O10W 94(2) . .
O6W Na2 O7W 85.2(14) . .
O8W Na2 O7W 88.1(14) . .
O5W Na2 O7W 88.5(19) . .
O10W Na2 O7W 168.4(16) . .
O6W Na2 O9W 90.5(12) . .
O8W Na2 O9W 81.0(13) . .
O5W Na2 O9W 174(2) . .
O10W Na2 O9W 80.9(13) . .
O7W Na2 O9W 96.0(14) . .
O6W Na2 Na1 130.1(12) . .
O8W Na2 Na1 47.6(10) . .
O5W Na2 Na1 125.4(19) . .
O10W Na2 Na1 48.5(10) . .
O7W Na2 Na1 121.5(12) . .
O9W Na2 Na1 49.2(10) . .
O6W Na2 H9A 96.3 . .
O8W Na2 H9A 78.0 . .
O5W Na2 H9A 156.3 . .
O10W Na2 H9A 62.4 . .
O7W Na2 H9A 113.9 . .
O9W Na2 H9A 18.5 . .
Na1 Na2 H9A 36.3 . .
W7 O1 W4 114.4(16) . .
W10 O2 W2 121.5(16) . .
W5 O4 W4 144.9(19) . .
W10 O5 Na1 140.5(18) . .
W1 O6 W7 136.3(18) . .
W6 O7 Zn1 137.3(18) . .
W2 O8 W1 171.8(19) . 2_656
W5 O9 W10 117.1(17) . .
W9 O10 W3 114.8(16) . .
W8 O12 Zn1 132.8(18) . .
W10 O13 W9 146.2(18) . .
W9 O14 W6 116.4(15) . .
W8 O15 W6 142.2(19) . .
W7 O16 W8 115.1(16) . .
Bi1 O17 W8 109.2(14) . .
Bi1 O17 W4 141.1(16) . .
W8 O17 W4 97.9(13) . .
Bi1 O17 W7 110.5(14) . .
W8 O17 W7 96.1(12) . .
W4 O17 W7 93.2(12) . .
W4 O18 W3 153.0(19) . .
W2 O19 W1 178.8(19) . .
W3 O20 W10 143.6(19) . .
W5 O21 W2 115.5(16) . .
W2 O23 Zn1 174(2) . 2_656
W4 O27 W8 114.7(16) . .
W3 O28 Na1 170.3(19) . 2_655
W9 O29 W1 131.7(17) . 2_656
Bi1 O30 W6 111.6(14) . .
Bi1 O30 W9 113.9(15) . .
W6 O30 W9 95.2(12) . .
Bi1 O30 W3 139.5(16) . .
W6 O30 W3 95.7(12) . .
W9 O30 W3 91.7(12) . .
W3 O31 W6 118.3(16) . .
Bi1 O33 W2 106.3(14) . .
Bi1 O33 W10 129.4(15) . .
W2 O33 W10 96.1(12) . .
Bi1 O33 W5 129.4(15) . .
W2 O33 W5 95.2(12) . .
W10 O33 W5 91.6(12) . .
Zn1 O1W H1WA 119.4 . .
Zn1 O1W H1WB 120.6 . .
H1WA O1W H1WB 120.0 . .
Zn1 O2W H2A 113.3 1_655 .
Zn1 O2W H2B 109.8 1_655 .
H2A O2W H2B 128.9 . .
Zn1 O3W H3WA 119.8 1_655 .
Zn1 O3W H3WB 120.1 1_655 .
H3WA O3W H3WB 120.0 . .
Na1 O4W H4WA 120.4 . .
Na1 O4W H4WB 119.6 . .
H4WA O4W H4WB 120.0 . .
Na2 O5W H5A 130.5 . .
Na2 O5W H5B 119.6 . .
H5A O5W H5B 107.7 . .
Na2 O6W H6A 120.3 . .
Na2 O6W H6B 127.8 . .
H6A O6W H6B 107.7 . .
Na2 O7W H7A 118.6 . .
Na2 O7W H7B 98.2 . .
H7A O7W H7B 107.7 . .
Na2 O8W Na1 87.0(14) . .
Na2 O8W H8A 117.5 . .
Na1 O8W H8A 123.3 . .
Na2 O8W H8B 116.0 . .
Na1 O8W H8B 104.0 . .
H8A O8W H8B 109.0 . .
Na2 O9W Na1 82.3(12) . .
Na2 O9W H9A 48.3 . .
Na1 O9W H9A 48.4 . .
Na2 O9W H9B 106.1 . .
Na1 O9W H9B 116.8 . .
H9A O9W H9B 146.4 . .
Na2 O10W Na1 84.1(13) . .
Na2 O10W H10A 104.1 . .
Na1 O10W H10A 131.1 . .
Na2 O10W H10B 119.7 . .
Na1 O10W H10B 109.1 . .
H10A O10W H10B 107.7 . .
H11A O11W H11B 107.7 . .
H12A O12W H12B 109.0 . .
H13A O13W H13B 107.7 . .
H14A O14W H14B 111.6 . .
C2 C1 N1 108.0 . .
C2 C1 H1C 125.5 . .
N1 C1 H1C 126.5 . .
C1 N1 N2 108.0 . .
C1 N1 H1D 126.0 . .
N2 N1 H1D 126.0 . .
N1 N2 C3 108.0 . .
N1 N2 H2C 126.0 . .
C3 N2 H2C 126.0 . .
N2 C3 C2 108.0 . .
N2 C3 H3C 126.0 . .
C2 C3 H3C 126.0 . .
C1 C2 C3 108.0 . .
C1 C2 H2D 126.0 . .
C3 C2 H2D 126.0 . .
H15A O15W H15B 120.0 . .
H16A O16W H16B 107.7 . .
W7 O22 W5 144.6(18) . .
O2W Zn1 O12 174.8(15) 1_455 .
O2W Zn1 O3W 90.5(15) 1_455 1_455
O12 Zn1 O3W 92.5(14) . 1_455
O2W Zn1 O1W 89.1(16) 1_455 .
O12 Zn1 O1W 95.0(15) . .
O3W Zn1 O1W 91.1(15) 1_455 .
O2W Zn1 O23 89.1(15) 1_455 2_656
O12 Zn1 O23 88.0(14) . 2_656
O3W Zn1 O23 177.4(14) 1_455 2_656
O1W Zn1 O23 86.4(14) . 2_656
O2W Zn1 O7 95.6(14) 1_455 .
O12 Zn1 O7 80.0(13) . .
O3W Zn1 O7 93.3(14) 1_455 .
O1W Zn1 O7 173.6(14) . .
O23 Zn1 O7 89.3(13) 2_656 .

loop_
_geom_bond_atom_site_label_1
_geom_bond_atom_site_label_2
_geom_bond_distance
_geom_bond_site_symmetry_2
Bi1 O33 2.12(3) .
Bi1 O30 2.12(3) .
Bi1 O17 2.17(3) .
Bi1 W2 3.467(3) .
W1 O3 1.70(3) .
W1 O32 1.76(4) .
W1 O6 1.92(3) .
W1 O29 1.99(3) 2_656
W1 O19 2.10(3) .
W1 O8 2.11(3) 2_656
W2 O23 1.77(3) .
W2 O8 1.83(3) .
W2 O19 1.85(3) .
W2 O2 2.02(3) .
W2 O21 2.10(3) .
W2 O33 2.21(3) .
W3 O28 1.70(3) .
W3 O31 1.90(3) .
W3 O20 1.91(3) .
W3 O18 1.95(3) .
W3 O10 1.99(3) .
W3 O30 2.33(3) .
W4 O11 1.77(3) .
W4 O18 1.88(3) .
W4 O27 1.92(3) .
W4 O4 1.95(3) .
W4 O1 2.00(3) .
W4 O17 2.25(3) .
W5 O34 1.71(3) .
W5 O21 1.87(3) .
W5 O4 1.94(3) .
W5 O22 1.93(3) .
W5 O9 1.95(3) .
W5 O33 2.33(3) .
W6 O35 1.74(3) .
W6 O7 1.78(3) .
W6 O15 1.92(3) .
W6 O14 2.01(3) .
W6 O31 2.04(3) .
W6 O30 2.23(3) .
W7 O26 1.74(3) .
W7 O6 1.91(3) .
W7 O1 1.90(3) .
W7 O22 1.93(3) .
W7 O16 1.94(3) .
W7 O17 2.26(3) .
W8 O24 1.76(3) .
W8 O12 1.83(3) .
W8 O15 1.94(3) .
W8 O16 1.98(3) .
W8 O27 2.06(3) .
W8 O17 2.19(3) .
W9 O25 1.78(3) .
W9 O14 1.88(3) .
W9 O29 1.91(3) .
W9 O10 1.91(3) .
W9 O13 1.97(3) .
W9 O30 2.25(3) .
W10 O5 1.74(3) .
W10 O2 1.83(3) .
W10 O13 1.87(3) .
W10 O9 1.95(3) .
W10 O20 1.98(3) .
W10 O33 2.30(3) .
Na1 O4W 2.32(4) .
Na1 O5 2.36(4) .
Na1 O28 2.36(4) 2_655
Na1 O8W 2.41(4) .
Na1 O10W 2.46(4) .
Na1 O9W 2.49(4) .
Na1 Na2 3.26(3) .
Na1 H9A 2.0291 .
Na2 O6W 2.30(4) .
Na2 O8W 2.33(4) .
Na2 O5W 2.36(7) .
Na2 O10W 2.41(4) .
Na2 O7W 2.47(4) .
Na2 O9W 2.47(4) .
Na2 H9A 2.0041 .
O7 Zn1 2.14(3) .
O8 W1 2.11(3) 2_656
O12 Zn1 2.04(3) .
O23 Zn1 2.10(3) 2_656
O28 Na1 2.36(4) 2_655
O29 W1 1.99(3) 2_656
O1W Zn1 2.05(4) .
O1W H1WA 0.8501 .
O1W H1WB 0.8500 .
O2W Zn1 2.03(4) 1_655
O2W H2A 0.8400 .
O2W H2B 0.8500 .
O3W Zn1 2.10(3) 1_655
O3W H3WA 0.8499 .
O3W H3WB 0.8500 .
O4W H4WA 0.8501 .
O4W H4WB 0.8500 .
O5W H5A 0.8500 .
O5W H5B 0.8400 .
O6W H6A 0.8498 .
O6W H6B 0.8501 .
O7W H7A 0.8499 .
O7W H7B 0.8600 .
O8W H8A 0.8499 .
O8W H8B 0.8400 .
O9W H9A 0.8504 .
O9W H9B 0.8500 .
O10W H10A 0.8502 .
O10W H10B 0.8499 .
O11W H11A 0.8500 .
O11W H11B 0.8500 .
O12W H12A 0.8400 .
O12W H12B 0.8501 .
O13W H13A 0.8500 .
O13W H13B 0.8498 .
O14W H14A 0.8499 .
O14W H14B 0.8400 .
C1 C2 1.31(4) .
C1 N1 1.31(4) .
C1 H1C 0.9300 .
N1 N2 1.31(4) .
N1 H1D 0.8600 .
N2 C3 1.31(4) .
N2 H2C 0.8600 .
C3 C2 1.31(4) .
C3 H3C 0.9449 .
C2 H2D 0.9300 .
O15W H15A 0.8499 .
O15W H15B 0.8500 .
O16W H16A 0.8497 .
O16W H16B 0.8499 .
Zn1 O2W 2.03(4) 1_455
Zn1 O3W 2.10(3) 1_455
Zn1 O23 2.10(3) 2_656

loop_
_geom_hbond_atom_site_label_D
_geom_hbond_atom_site_label_H
_geom_hbond_atom_site_label_A
_geom_hbond_distance_DH
_geom_hbond_distance_HA
_geom_hbond_distance_DA
_geom_hbond_angle_DHA
_geom_hbond_site_symmetry_A
O16W H16B O11W 0.85 2.27 2.75(5) 115.0 2_666
O16W H16B O25 0.85 2.62 3.47(4) 177.0 1_565
O16W H16A O11W 0.85 2.18 2.70(5) 120.4 .
O16W H16A O3 0.85 2.41 2.89(5) 116.2 2_666
O15W H15A O35 0.85 2.32 3.04(5) 142.6 1_655
C2 H2D O1 0.94 1.94 2.82(7) 153.2 2_666
C3 H3C O25 0.94 2.60 3.51(7) 168.4 2_656
N1 H1D O20 0.87 2.10 2.92(5) 160.4 1_556
N1 H1D O9 0.87 2.46 2.95(5) 115.4 1_556
N1 H1D O4 0.87 2.45 2.94(5) 116.6 1_556
C1 H1C O4 0.93 2.47 2.96(7) 113.0 1_556
O14W H14B O7 0.84 2.03 2.88(5) 177.1 2_656
O14W H14A O29 0.85 2.61 3.12(5) 119.8 2_656
O14W H14A O3 0.85 2.16 3.00(5) 171.5 .
O13W H13B O34 0.85 2.53 3.30(5) 150.9 .
O13W H13A O22 0.85 2.07 2.69(4) 129.6 .
O13W H13A O3 0.85 1.83 2.40(5) 122.8 .
O12W H12B O31 0.85 2.01 2.84(5) 165.3 2_566
O12W H12A O34 0.84 2.05 2.86(5) 160.2 2_666
O11W H11B O26 0.85 1.81 2.34(5) 118.3 2_666
O11W H11A O25 0.85 1.98 2.69(4) 140.9 2_656
O10W H10B O27 0.85 2.08 2.93(5) 175.5 1_645
O10W H10A O12W 0.85 2.07 2.76(5) 138.3 1_644
O9W H9B O9 0.85 2.04 2.83(5) 153.7 .
O8W H8B O24 0.84 1.88 2.71(5) 164.0 1_645
O8W H8A O2 0.85 2.10 2.86(5) 147.7 .
O7W H7B O14 0.85 2.09 2.81(5) 142.0 1_655
O7W H7A O21 0.85 2.04 2.84(5) 156.6 .
O6W H6B O9W 0.85 2.24 3.09(2) 172.8 2_755
O6W H6A O10 0.85 2.02 2.86(5) 172.6 1_655
O5W H5B O25 0.84 1.90 2.72(7) 161.5 1_655
O5W H5A O16 0.85 1.92 2.75(8) 166.1 1_645
O4W H4WA O24 0.85 2.22 2.94(5) 141.4 1_645
O16W H16B O11W 0.85 2.27 2.75(5) 115.0 2_666
O16W H16B O25 0.85 2.62 3.47(4) 177.0 1_565
O16W H16A O11W 0.85 2.18 2.70(5) 120.4 .
O16W H16A O3 0.85 2.41 2.89(5) 116.2 2_666
O15W H15A O35 0.85 2.32 3.04(5) 142.6 1_655
C2 H2D O1 0.94 1.94 2.82(7) 153.2 2_666
C3 H3C O25 0.94 2.60 3.51(7) 168.4 2_656
N2 H2C O5 0.87 2.65 3.35(6) 138.2 2_656
N1 H1D O20 0.87 2.10 2.92(5) 160.4 1_556
N1 H1D O9 0.87 2.46 2.95(5) 115.4 1_556
N1 H1D O4 0.87 2.45 2.94(5) 116.6 1_556
C1 H1C O4 0.93 2.47 2.96(7) 113.0 1_556
O14W H14B O7 0.84 2.03 2.88(5) 177.1 2_656
O14W H14A O29 0.85 2.61 3.12(5) 119.8 2_656
O14W H14A O3 0.85 2.16 3.00(5) 171.5 .
O13W H13B O34 0.85 2.53 3.30(5) 150.9 .
O13W H13A O22 0.85 2.07 2.69(4) 129.6 .
O13W H13A O19 0.85 2.67 3.09(4) 111.9 .
O13W H13A O3 0.85 1.83 2.40(5) 122.8 .
O12W H12B O31 0.85 2.01 2.84(5) 165.3 2_566
O12W H12A O34 0.84 2.05 2.86(5) 160.2 2_666
O11W H11B O26 0.85 1.81 2.34(5) 118.3 2_666
O11W H11A O25 0.85 1.98 2.69(4) 140.9 2_656
O10W H10B O27 0.85 2.08 2.93(5) 175.5 1_645
O10W H10A O12W 0.85 2.07 2.76(5) 138.3 1_644
O9W H9B O9 0.85 2.04 2.83(5) 153.7 .
O8W H8B O24 0.84 1.88 2.71(5) 164.0 1_645
O8W H8A O2 0.85 2.10 2.86(5) 147.7 .
O7W H7B O14 0.85 2.09 2.81(5) 142.0 1_655
O7W H7A O21 0.85 2.04 2.84(5) 156.6 .
O6W H6B O9W 0.85 2.24 3.09(2) 172.8 2_755
O6W H6A O10 0.85 2.02 2.86(5) 172.6 1_655
O5W H5B O25 0.84 1.90 2.72(7) 161.5 1_655
O5W H5A O16 0.85 1.92 2.75(8) 166.1 1_645
O4W H4WA O24 0.85 2.22 2.94(5) 141.4 1_645
O16W H16B O11W 0.85 2.27 2.75(5) 115.0 2_666
O16W H16B O25 0.85 2.62 3.47(4) 177.0 1_565
O16W H16A O11W 0.85 2.18 2.70(5) 120.4 .
O16W H16A O3 0.85 2.41 2.89(5) 116.2 2_666
O15W H15A O35 0.85 2.32 3.04(5) 142.6 1_655
C2 H2D O1 0.94 1.94 2.82(7) 153.2 2_666
C3 H3C O25 0.94 2.60 3.51(7) 168.4 2_656
N2 H2C O5 0.87 2.65 3.35(6) 138.2 2_656
N1 H1D O20 0.87 2.10 2.92(5) 160.4 1_556
N1 H1D O9 0.87 2.46 2.95(5) 115.4 1_556
N1 H1D O4 0.87 2.45 2.94(5) 116.6 1_556
C1 H1C O4 0.93 2.47 2.96(7) 113.0 1_556
O14W H14B O7 0.84 2.03 2.88(5) 177.1 2_656
O14W H14A O29 0.85 2.61 3.12(5) 119.8 2_656
O14W H14A O3 0.85 2.16 3.00(5) 171.5 .
O13W H13B O34 0.85 2.53 3.30(5) 150.9 .
O13W H13A O22 0.85 2.07 2.69(4) 129.6 .
O13W H13A O3 0.85 1.83 2.40(5) 122.8 .
O12W H12B O31 0.85 2.01 2.84(5) 165.3 2_566
O12W H12A O34 0.84 2.05 2.86(5) 160.2 2_666
O11W H11B O26 0.85 1.81 2.34(5) 118.3 2_666
O11W H11A O25 0.85 1.98 2.69(4) 140.9 2_656
O10W H10B O27 0.85 2.08 2.93(5) 175.5 1_645
O10W H10A O12W 0.85 2.07 2.76(5) 138.3 1_644
O9W H9B O9 0.85 2.04 2.83(5) 153.7 .
O8W H8B O24 0.84 1.88 2.71(5) 164.0 1_645
O8W H8A O2 0.85 2.10 2.86(5) 147.7 .
O7W H7B O14 0.85 2.09 2.81(5) 142.0 1_655
O7W H7A O21 0.85 2.04 2.84(5) 156.6 .
O6W H6B O9W 0.85 2.24 3.09(2) 172.8 2_755
O6W H6A O10 0.85 2.02 2.86(5) 172.6 1_655
O5W H5B O25 0.84 1.90 2.72(7) 161.5 1_655
O5W H5A O16 0.85 1.92 2.75(8) 166.1 1_645
O4W H4WA O24 0.85 2.22 2.94(5) 141.4 1_645
O2W H2A O14W 0.84 1.79 2.64(5) 176.7 .
O3W H3WA O15W 0.85 2.16 2.85(5) 138.6 .
O3W H3WB O16W 0.85 2.54 3.08(4) 122.1 2_666
O4W H4WA O24 0.85 2.22 2.94(5) 141.4 1_645
O5W H5A O16 0.85 1.92 2.75(8) 166.1 1_645
O5W H5B O25 0.84 1.90 2.72(7) 161.5 1_655
O7W H7A O21 0.85 2.04 2.84(5) 156.6 .
O7W H7B O14 0.85 2.09 2.81(5) 142.0 1_655
O8W H8A O2 0.85 2.10 2.86(5) 147.7 .
O8W H8B O24 0.84 1.88 2.71(5) 164.0 1_645
O9W H9B O9 0.85 2.04 2.83(5) 153.7 .
O10W H10B O27 0.85 2.08 2.93(5) 175.5 1_645
O15W H15B O3W 0.85 2.41 2.85(5) 113.0 .
O16W H16A O11W 0.85 2.18 2.70(5) 120.4 .
O16W H16B O11W 0.85 2.27 2.75(5) 115.0 2_666
O4W H4WA O24 0.85 2.22 2.94(5) 141.4 1_645
O5W H5A O16 0.85 1.92 2.75(8) 166.1 1_645
O5W H5B O25 0.84 1.90 2.72(7) 161.5 1_655
O6W H6A O10 0.85 2.02 2.86(5) 172.6 1_655
O6W H6B O9W 0.85 2.24 3.09(2) 172.8 2_755
O7W H7A O21 0.85 2.04 2.84(5) 156.6 .
O7W H7B O14 0.85 2.09 2.81(5) 142.0 1_655
O8W H8A O2 0.85 2.10 2.86(5) 147.7 .
O8W H8B O24 0.84 1.88 2.71(5) 164.0 1_645
O9W H9B O9 0.85 2.04 2.83(5) 153.7 .
O10W H10A O12W 0.85 2.07 2.76(5) 138.3 1_644
O10W H10B O27 0.85 2.08 2.93(5) 175.5 1_645
O11W H11A O25 0.85 1.98 2.69(4) 140.9 2_656
O11W H11B O26 0.85 1.81 2.34(5) 118.3 2_666
O12W H12A O34 0.84 2.05 2.86(5) 160.2 2_666
O12W H12B O31 0.85 2.01 2.84(5) 165.3 2_566
O13W H13A O3 0.85 1.83 2.40(5) 122.8 .
O13W H13A O22 0.85 2.07 2.69(4) 129.6 .
O13W H13B O34 0.85 2.53 3.30(5) 150.9 .
O14W H14A O3 0.85 2.16 3.00(5) 171.5 .
O14W H14A O29 0.85 2.61 3.12(5) 119.8 2_656
O14W H14B O7 0.84 2.03 2.88(5) 177.1 2_656
C1 H1C O4 0.93 2.47 2.96(7) 113.0 1_556
N1 H1D O4 0.87 2.45 2.94(5) 116.6 1_556
N1 H1D O9 0.87 2.46 2.95(5) 115.4 1_556
N1 H1D O20 0.87 2.10 2.92(5) 160.4 1_556
N2 H2C O5 0.87 2.65 3.35(6) 138.2 2_656
C3 H3C O25 0.94 2.60 3.51(7) 168.4 2_656
C2 H2D O1 0.94 1.94 2.82(7) 153.2 2_666
O15W H15A O35 0.85 2.32 3.04(5) 142.6 1_655
O16W H16A O3 0.85 2.41 2.89(5) 116.2 2_666
O16W H16A O11W 0.85 2.18 2.70(5) 120.4 .
O16W H16B O25 0.85 2.62 3.47(4) 177.0 1_565
O16W H16B O11W 0.85 2.27 2.75(5) 115.0 2_666
O4W H4WA O24 0.85 2.22 2.94(5) 141.4 1_645
O5W H5A O16 0.85 1.92 2.75(8) 166.1 1_645
O5W H5B O25 0.84 1.90 2.72(7) 161.5 1_655
O6W H6A O10 0.85 2.02 2.86(5) 172.6 1_655
O6W H6B O9W 0.85 2.24 3.09(2) 172.8 2_755
O7W H7A O21 0.85 2.04 2.84(5) 156.6 .
O7W H7B O14 0.85 2.09 2.81(5) 142.0 1_655
O8W H8A O2 0.85 2.10 2.86(5) 147.7 .
O8W H8B O24 0.84 1.88 2.71(5) 164.0 1_645
O9W H9B O9 0.85 2.04 2.83(5) 153.7 .
O10W H10A O12W 0.85 2.07 2.76(5) 138.3 1_644
O10W H10B O27 0.85 2.08 2.93(5) 175.5 1_645
O11W H11A O25 0.85 1.98 2.69(4) 140.9 2_656
O11W H11B O26 0.85 1.81 2.34(5) 118.3 2_666
O12W H12A O34 0.84 2.05 2.86(5) 160.2 2_666
O12W H12B O31 0.85 2.01 2.84(5) 165.3 2_566
O13W H13A O3 0.85 1.83 2.40(5) 122.8 .
O13W H13A O22 0.85 2.07 2.69(4) 129.6 .
O13W H13B O34 0.85 2.53 3.30(5) 150.9 .
O14W H14A O3 0.85 2.16 3.00(5) 171.5 .
O14W H14A O29 0.85 2.61 3.12(5) 119.8 2_656
O14W H14B O7 0.84 2.03 2.88(5) 177.1 2_656
C1 H1C O4 0.93 2.47 2.96(7) 113.0 1_556
N1 H1D O4 0.87 2.45 2.94(5) 116.6 1_556
N1 H1D O9 0.87 2.46 2.95(5) 115.4 1_556
N1 H1D O20 0.87 2.10 2.92(5) 160.4 1_556
N2 H2C O5 0.87 2.65 3.35(6) 138.2 2_656
C3 H3C O25 0.94 2.60 3.51(7) 168.4 2_656
C2 H2D O1 0.94 1.94 2.82(7) 153.2 2_666
O15W H15A O35 0.85 2.32 3.04(5) 142.6 1_655
O16W H16A O3 0.85 2.41 2.89(5) 116.2 2_666
O16W H16A O11W 0.85 2.18 2.70(5) 120.4 .
O16W H16B O25 0.85 2.62 3.47(4) 177.0 1_565
O16W H16B O11W 0.85 2.27 2.75(5) 115.0 2_666
